data_4314844
loop_
_publ_author_name
'Saira Naeem'
'Lionel Delaude'
'Andrew J. P. White'
'James D. E. T. Wilton-Ely'

_publ_section_title
;
 The Use of Imidazolium-2-dithiocarboxylates in the Formation of Gold(I)
 Complexes and Gold Nanoparticles
;
_journal_issue 4
_journal_name_full 'Inorganic Chemistry'
_journal_page_first 1784
_journal_page_last 1793
_journal_paper_doi 10.1021/ic9021504
_journal_volume 49
_journal_year 2010
_chemical_absolute_configuration ad
_chemical_formula_moiety 'C40 H39 Au N2 P S2, 0.45(C4 H10 O), F6 P, 0.55(C H2 Cl2)'
_chemical_formula_sum 'C42.35 H44.6 Au Cl1.1 F6 N2 O0.45 P2 S2'
_chemical_formula_weight 1064.82
_chemical_name_systematic ?
_space_group_IT_number 19
_symmetry_cell_setting orthorhombic
_symmetry_space_group_name_Hall 'P 2ac 2ab'
_symmetry_space_group_name_H-M 'P 21 21 21'
_atom_sites_solution_hydrogens geom
_atom_sites_solution_primary direct
_atom_sites_solution_secondary difmap
_audit_creation_method SHELXL-97
_cell_angle_alpha 90.00
_cell_angle_beta 90.00
_cell_angle_gamma 90.00
_cell_formula_units_Z 4
_cell_length_a 13.11504(16)
_cell_length_b 13.99608(18)
_cell_length_c 24.7953(3)
_cell_measurement_reflns_used 24468
_cell_measurement_temperature 173(2)
_cell_measurement_theta_max 32.7214
_cell_measurement_theta_min 2.9039
_cell_volume 4551.40(10)
_computing_cell_refinement 'CrysAlis RED, Oxford Diffraction Ltd'
_computing_data_collection 'CrysAlis CCD, Oxford Diffraction Ltd'
_computing_data_reduction 'CrysAlis RED, Oxford Diffraction Ltd'
_computing_molecular_graphics 'Bruker SHELXTL'
_computing_publication_material 'Bruker SHELXTL'
_computing_structure_refinement 'SHELXL-97 (Sheldrick, 1997)'
_computing_structure_solution 'SHELXS-97 (Sheldrick, 1990)'
_diffrn_ambient_temperature 173(2)
_diffrn_detector_area_resol_mean 15.9832
_diffrn_measured_fraction_theta_full 0.988
_diffrn_measured_fraction_theta_max 0.937
_diffrn_measurement_device_type 'OD Xcalibur 3'
_diffrn_measurement_method 'omega scans'
_diffrn_radiation_monochromator graphite
_diffrn_radiation_source 'Enhance (Mo) X-ray Source'
_diffrn_radiation_type MoK\a
_diffrn_radiation_wavelength 0.71073
_diffrn_reflns_av_R_equivalents 0.0251
_diffrn_reflns_av_sigmaI/netI 0.0468
_diffrn_reflns_limit_h_max 19
_diffrn_reflns_limit_h_min -19
_diffrn_reflns_limit_k_max 20
_diffrn_reflns_limit_k_min -20
_diffrn_reflns_limit_l_max 20
_diffrn_reflns_limit_l_min -37
_diffrn_reflns_number 52195
_diffrn_reflns_theta_full 31.50
_diffrn_reflns_theta_max 32.78
_diffrn_reflns_theta_min 2.91
_diffrn_standards_number 0
_exptl_absorpt_coefficient_mu 3.516
_exptl_absorpt_correction_T_max 0.703
_exptl_absorpt_correction_T_min 0.507
_exptl_absorpt_correction_type analytical
_exptl_absorpt_process_details
; 
CrysAlisPro, Oxford Diffraction Ltd., 
Version 1.171.33.41 (release 06-05-2009 CrysAlis171 .NET) 
(compiled May  6 2009,17:20:42) 
Analytical numeric absorption correction using a multifaceted crystal 
model based on expressions derived by R.C. Clark & J.S. Reid. 
(Clark, R. C. & Reid, J. S. (1995). Acta Cryst. A51, 887-897) 
;
_exptl_crystal_colour 'Blue/green dichroic'
_exptl_crystal_density_diffrn 1.554
_exptl_crystal_density_method 'not measured'
_exptl_crystal_description blocks
_exptl_crystal_F_000 2120
_exptl_crystal_size_max 0.27
_exptl_crystal_size_mid 0.21
_exptl_crystal_size_min 0.13
_refine_diff_density_max 0.735
_refine_diff_density_min -0.837
_refine_diff_density_rms 0.073
_refine_ls_abs_structure_details 'Flack H D (1983), Acta Cryst. A39, 876-881, 6731 Friedel pairs'
_refine_ls_abs_structure_Flack -0.009(3)
_refine_ls_extinction_method none
_refine_ls_goodness_of_fit_ref 0.950
_refine_ls_hydrogen_treatment constr
_refine_ls_matrix_type full
_refine_ls_number_parameters 558
_refine_ls_number_reflns 15326
_refine_ls_number_restraints 644
_refine_ls_restrained_S_all 0.972
_refine_ls_R_factor_all 0.0393
_refine_ls_R_factor_gt 0.0271
_refine_ls_shift/su_max 0.002
_refine_ls_shift/su_mean 0.000
_refine_ls_structure_factor_coef Fsqd
_refine_ls_weighting_details 'calc w=1/[\s^2^(Fo^2^)+(0.0279P)^2^+0.0000P] where P=(Fo^2^+2Fc^2^)/3'
_refine_ls_weighting_scheme calc
_refine_ls_wR_factor_gt 0.0539
_refine_ls_wR_factor_ref 0.0551
_reflns_number_gt 12034
_reflns_number_total 15326
_reflns_threshold_expression >2sigma(I)
_cod_data_source_file ic9021504_si_002_1.cif
_cod_data_source_block 2
_cod_depositor_comments
;
The following automatic conversions were performed:

'_symmetry_cell_setting' value 'Orthorhombic' changed to
'orthorhombic' according to the built-in table from CIF Core
dictionary named 'cif_core.dic' version 2.4.1 from 2010-06-29.

Automatic conversion script
Id: cif_fix_values 1646 2011-03-28 12:23:43Z adriana 
;
_cod_original_cell_volume 4551.41(10)
_cod_original_formula_sum 'C42.35 H44.60 Au Cl1.10 F6 N2 O0.45 P2 S2'
_cod_database_code 4314844

loop_
_symmetry_equiv_pos_as_xyz
'x, y, z'
'-x+1/2, -y, z+1/2'
'-x, y+1/2, -z+1/2'
'x+1/2, -y+1/2, -z'

loop_
_atom_site_label
_atom_site_type_symbol
_atom_site_fract_x
_atom_site_fract_y
_atom_site_fract_z
_atom_site_U_iso_or_equiv
_atom_site_adp_type
_atom_site_occupancy
_atom_site_symmetry_multiplicity
_atom_site_calc_flag
_atom_site_refinement_flags
_atom_site_disorder_assembly
_atom_site_disorder_group
Au Au 0.441739(9) 0.649567(8) 0.366206(4) 0.03323(3) Uani 1 1 d . . .
S1 S 0.34873(5) 0.66029(6) 0.28674(3) 0.03594(16) Uani 1 1 d . . .
C2 C 0.4397(2) 0.69524(17) 0.24155(10) 0.0272(5) Uani 1 1 d . . .
S3 S 0.56131(6) 0.71456(5) 0.25236(3) 0.03640(15) Uani 1 1 d . . .
C4 C 0.3995(2) 0.70534(19) 0.18574(11) 0.0258(6) Uani 1 1 d . . .
N5 N 0.32282(17) 0.76126(15) 0.16993(9) 0.0272(5) Uani 1 1 d . . .
C6 C 0.3078(2) 0.7499(2) 0.11546(11) 0.0339(7) Uani 1 1 d . . .
H6A H 0.2588 0.7822 0.0939 0.041 Uiso 1 1 calc R . .
C7 C 0.3758(2) 0.6844(2) 0.09845(12) 0.0350(7) Uani 1 1 d . . .
H7A H 0.3827 0.6607 0.0627 0.042 Uiso 1 1 calc R . .
N8 N 0.43304(15) 0.65840(14) 0.14225(8) 0.0271(4) Uani 1 1 d . . .
C9 C 0.2680(2) 0.83051(18) 0.20221(10) 0.0269(6) Uani 1 1 d . . .
C10 C 0.1671(2) 0.8118(2) 0.21562(12) 0.0350(6) Uani 1 1 d . . .
C11 C 0.1146(2) 0.8820(2) 0.24287(13) 0.0419(8) Uani 1 1 d . . .
H11A H 0.0453 0.8710 0.2521 0.050 Uiso 1 1 calc R . .
C12 C 0.1591(3) 0.9683(2) 0.25736(12) 0.0440(8) Uani 1 1 d . . .
C13 C 0.2598(3) 0.9838(2) 0.24262(13) 0.0410(7) Uani 1 1 d . . .
H13A H 0.2909 1.0427 0.2523 0.049 Uiso 1 1 calc R . .
C14 C 0.3177(2) 0.91691(19) 0.21418(11) 0.0324(6) Uani 1 1 d . . .
C15 C 0.1170(2) 0.7184(2) 0.20160(14) 0.0446(8) Uani 1 1 d . . .
H15A H 0.1087 0.7138 0.1624 0.067 Uiso 1 1 calc R . .
H15B H 0.0499 0.7149 0.2189 0.067 Uiso 1 1 calc R . .
H15C H 0.1596 0.6654 0.2143 0.067 Uiso 1 1 calc R . .
C16 C 0.0997(3) 1.0453(3) 0.28696(17) 0.0649(11) Uani 1 1 d . . .
H16A H 0.0456 1.0156 0.3085 0.097 Uiso 1 1 calc R . .
H16B H 0.0693 1.0892 0.2607 0.097 Uiso 1 1 calc R . .
H16C H 0.1458 1.0807 0.3108 0.097 Uiso 1 1 calc R . .
C17 C 0.4238(2) 0.9368(2) 0.19685(14) 0.0464(8) Uani 1 1 d . . .
H17A H 0.4378 1.0053 0.2004 0.070 Uiso 1 1 calc R . .
H17B H 0.4324 0.9176 0.1591 0.070 Uiso 1 1 calc R . .
H17C H 0.4713 0.9007 0.2195 0.070 Uiso 1 1 calc R . .
C18 C 0.5172(2) 0.58945(18) 0.13876(12) 0.0301(6) Uani 1 1 d . . .
C19 C 0.6090(2) 0.6205(2) 0.11822(11) 0.0359(7) Uani 1 1 d . . .
C20 C 0.6851(2) 0.5512(3) 0.11263(12) 0.0437(8) Uani 1 1 d . . .
H20A H 0.7496 0.5696 0.0985 0.052 Uiso 1 1 calc R . .
C21 C 0.6699(2) 0.4581(2) 0.12680(12) 0.0434(7) Uani 1 1 d . . .
C22 C 0.5764(2) 0.4309(2) 0.14756(11) 0.0386(7) Uani 1 1 d . . .
H22A H 0.5665 0.3664 0.1582 0.046 Uiso 1 1 calc R . .
C23 C 0.4967(2) 0.4953(2) 0.15330(11) 0.0340(7) Uani 1 1 d . . .
C24 C 0.6260(3) 0.7223(2) 0.10280(14) 0.0485(8) Uani 1 1 d . . .
H24A H 0.5985 0.7336 0.0666 0.073 Uiso 1 1 calc R . .
H24B H 0.6993 0.7360 0.1030 0.073 Uiso 1 1 calc R . .
H24C H 0.5915 0.7642 0.1287 0.073 Uiso 1 1 calc R . .
C25 C 0.7531(3) 0.3838(3) 0.11891(15) 0.0623(11) Uani 1 1 d . . .
H25A H 0.7399 0.3477 0.0857 0.093 Uiso 1 1 calc R . .
H25B H 0.7536 0.3399 0.1497 0.093 Uiso 1 1 calc R . .
H25C H 0.8194 0.4157 0.1162 0.093 Uiso 1 1 calc R . .
C26 C 0.3927(2) 0.4621(2) 0.17186(14) 0.0444(8) Uani 1 1 d . . .
H26A H 0.3433 0.4707 0.1426 0.067 Uiso 1 1 calc R . .
H26B H 0.3715 0.4996 0.2033 0.067 Uiso 1 1 calc R . .
H26C H 0.3960 0.3943 0.1817 0.067 Uiso 1 1 calc R . .
P31 P 0.53055(5) 0.63679(5) 0.44408(3) 0.03085(16) Uani 1 1 d . . .
C32 C 0.4606(2) 0.5755(2) 0.49631(12) 0.0388(7) Uani 1 1 d . . .
C33 C 0.4053(3) 0.4939(2) 0.48266(16) 0.0496(9) Uani 1 1 d . . .
H33A H 0.4036 0.4722 0.4464 0.060 Uiso 1 1 calc R . .
C34 C 0.3529(3) 0.4449(3) 0.5223(2) 0.0676(12) Uani 1 1 d . . .
H34A H 0.3162 0.3888 0.5130 0.081 Uiso 1 1 calc R . .
C35 C 0.3530(3) 0.4750(3) 0.5739(2) 0.0735(13) Uani 1 1 d . . .
H35A H 0.3166 0.4401 0.6005 0.088 Uiso 1 1 calc R . .
C36 C 0.4048(4) 0.5545(4) 0.58778(17) 0.0842(15) Uani 1 1 d . . .
H36A H 0.4036 0.5756 0.6242 0.101 Uiso 1 1 calc R . .
C37 C 0.4608(3) 0.6072(3) 0.54916(14) 0.0602(10) Uani 1 1 d . . .
H37A H 0.4977 0.6628 0.5593 0.072 Uiso 1 1 calc R . .
C38 C 0.5669(2) 0.7519(2) 0.47117(10) 0.0333(6) Uani 1 1 d . . .
C39 C 0.4977(3) 0.8271(2) 0.46935(12) 0.0434(8) Uani 1 1 d . . .
H39A H 0.4322 0.8173 0.4539 0.052 Uiso 1 1 calc R . .
C40 C 0.5227(3) 0.9153(2) 0.48951(14) 0.0490(9) Uani 1 1 d . . .
H40A H 0.4747 0.9660 0.4878 0.059 Uiso 1 1 calc R . .
C41 C 0.6159(3) 0.9304(3) 0.51189(17) 0.0600(10) Uani 1 1 d . . .
H41A H 0.6331 0.9917 0.5256 0.072 Uiso 1 1 calc R . .
C42 C 0.6856(3) 0.8565(3) 0.51472(18) 0.0712(11) Uani 1 1 d . . .
H42A H 0.7502 0.8667 0.5311 0.085 Uiso 1 1 calc R . .
C43 C 0.6617(3) 0.7669(2) 0.49358(16) 0.0512(9) Uani 1 1 d . . .
H43A H 0.7103 0.7166 0.4946 0.061 Uiso 1 1 calc R . .
C44 C 0.6479(2) 0.5713(2) 0.43487(11) 0.0350(6) Uani 1 1 d . . .
C45 C 0.6803(3) 0.4999(2) 0.46895(13) 0.0382(7) Uani 1 1 d . . .
H45A H 0.6381 0.4805 0.4981 0.046 Uiso 1 1 calc R . .
C46 C 0.7741(3) 0.4559(2) 0.46122(15) 0.0502(9) Uani 1 1 d . . .
H46A H 0.7955 0.4065 0.4850 0.060 Uiso 1 1 calc R . .
C47 C 0.8354(3) 0.4833(3) 0.41967(15) 0.0550(10) Uani 1 1 d . . .
H47A H 0.8994 0.4530 0.4144 0.066 Uiso 1 1 calc R . .
C48 C 0.8047(3) 0.5545(3) 0.38542(14) 0.0634(11) Uani 1 1 d . . .
H48A H 0.8479 0.5741 0.3567 0.076 Uiso 1 1 calc R . .
C49 C 0.7105(3) 0.5981(3) 0.39250(13) 0.0529(9) Uani 1 1 d . . .
H49A H 0.6890 0.6464 0.3682 0.063 Uiso 1 1 calc R . .
P1 P 0.54890(13) 0.22867(16) 0.55334(7) 0.0366(5) Uani 0.806(8) 1 d PDU A 1
F1 F 0.5518(3) 0.1514(3) 0.60093(10) 0.0753(11) Uani 0.806(8) 1 d PDU A 1
F2 F 0.5099(3) 0.1461(2) 0.51302(12) 0.0441(7) Uani 0.806(8) 1 d PDU A 1
F3 F 0.4329(3) 0.2500(3) 0.56769(19) 0.0582(10) Uani 0.806(8) 1 d PDU A 1
F4 F 0.5882(3) 0.3058(3) 0.59410(18) 0.0843(13) Uani 0.806(8) 1 d PDU A 1
F5 F 0.6621(2) 0.2007(4) 0.53696(17) 0.0801(12) Uani 0.806(8) 1 d PDU A 1
F6 F 0.5441(4) 0.3036(2) 0.50541(17) 0.0680(10) Uani 0.806(8) 1 d PDU A 1
P1' P 0.5560(9) 0.2444(9) 0.5499(4) 0.078(5) Uiso 0.194(8) 1 d PDU A 2
F1' F 0.5960(12) 0.1964(11) 0.6027(4) 0.084(3) Uiso 0.194(8) 1 d PDU A 2
F2' F 0.5374(12) 0.1428(9) 0.5229(6) 0.065(4) Uiso 0.194(8) 1 d PDU A 2
F3' F 0.4432(10) 0.2448(14) 0.5729(8) 0.068(4) Uiso 0.194(8) 1 d PDU A 2
F4' F 0.5771(10) 0.3470(9) 0.5747(5) 0.066(3) Uiso 0.194(8) 1 d PDU A 2
F5' F 0.6678(9) 0.2440(10) 0.5249(5) 0.067(3) Uiso 0.194(8) 1 d PDU A 2
F6' F 0.5159(12) 0.2962(11) 0.4965(5) 0.051(3) Uiso 0.194(8) 1 d PDU A 2
C50 C 0.8055(14) 0.8249(7) 0.2178(5) 0.070(4) Uiso 0.307(5) 1 d PD B 1
H50A H 0.8529 0.7954 0.1915 0.084 Uiso 0.307(5) 1 calc PR B 1
H50B H 0.7353 0.8074 0.2070 0.084 Uiso 0.307(5) 1 calc PR B 1
Cl1 Cl 0.8293(4) 0.7785(4) 0.27962(18) 0.0760(14) Uiso 0.307(5) 1 d PDU B 1
Cl2 Cl 0.8178(8) 0.9447(6) 0.2144(3) 0.177(4) Uiso 0.307(5) 1 d PDU B 1
C50' C 0.8164(19) 0.8270(14) 0.1999(5) 0.099(8) Uiso 0.243(5) 1 d PD B 2
H50C H 0.7860 0.7697 0.1829 0.119 Uiso 0.243(5) 1 calc PR B 2
H50D H 0.8857 0.8370 0.1850 0.119 Uiso 0.243(5) 1 calc PR B 2
Cl1' Cl 0.8202(5) 0.8153(5) 0.2688(3) 0.0859(19) Uiso 0.243(5) 1 d PDU B 2
Cl2' Cl 0.7409(5) 0.9263(4) 0.1896(3) 0.099(3) Uiso 0.243(5) 1 d PDU B 2
O60 O 0.8961(8) 1.0682(8) 0.1546(5) 0.155(4) Uiso 0.45 1 d PD C 3
C61 C 0.9322(8) 1.1569(7) 0.1517(4) 0.091(3) Uiso 0.45 1 d PDU C 3
H61A H 0.8777 1.1997 0.1651 0.109 Uiso 0.45 1 calc PR C 3
H61B H 0.9413 1.1717 0.1130 0.109 Uiso 0.45 1 calc PR C 3
C62 C 1.0295(12) 1.1860(12) 0.1799(8) 0.193(8) Uiso 0.45 1 d PDU C 3
H62A H 1.0432 1.2537 0.1730 0.289 Uiso 0.45 1 calc PR C 3
H62B H 1.0863 1.1474 0.1662 0.289 Uiso 0.45 1 calc PR C 3
H62C H 1.0223 1.1756 0.2188 0.289 Uiso 0.45 1 calc PR C 3
C63 C 0.8578(13) 1.0036(11) 0.1883(6) 0.138(5) Uiso 0.45 1 d PDU C 3
H63A H 0.8219 1.0349 0.2186 0.165 Uiso 0.45 1 calc PR C 3
H63B H 0.9124 0.9622 0.2030 0.165 Uiso 0.45 1 calc PR C 3
C64 C 0.782(2) 0.9450(18) 0.1533(10) 0.311(14) Uiso 0.45 1 d PDU C 3
H64A H 0.7501 0.8957 0.1755 0.467 Uiso 0.45 1 calc PR C 3
H64B H 0.8196 0.9146 0.1236 0.467 Uiso 0.45 1 calc PR C 3
H64C H 0.7300 0.9875 0.1386 0.467 Uiso 0.45 1 calc PR C 3

loop_
_atom_site_aniso_label
_atom_site_aniso_U_11
_atom_site_aniso_U_22
_atom_site_aniso_U_33
_atom_site_aniso_U_23
_atom_site_aniso_U_13
_atom_site_aniso_U_12
Au 0.03028(5) 0.03815(5) 0.03126(5) 0.00584(6) -0.00374(5) 0.00480(6)
S1 0.0254(3) 0.0518(5) 0.0306(3) 0.0096(3) -0.0019(3) -0.0028(4)
C2 0.0263(12) 0.0226(11) 0.0327(13) 0.0008(9) -0.0043(13) 0.0029(12)
S3 0.0245(3) 0.0423(4) 0.0424(4) -0.0001(3) -0.0055(4) -0.0015(4)
C4 0.0208(12) 0.0264(14) 0.0301(14) 0.0077(11) -0.0024(10) -0.0051(11)
N5 0.0247(12) 0.0249(11) 0.0321(12) 0.0038(9) -0.0003(9) 0.0011(10)
C6 0.0370(17) 0.0335(15) 0.0311(14) 0.0057(11) -0.0045(12) -0.0008(13)
C7 0.0377(17) 0.0374(16) 0.0298(15) 0.0013(12) -0.0025(12) -0.0005(13)
N8 0.0240(10) 0.0276(10) 0.0295(10) 0.0043(9) -0.0003(9) 0.0004(11)
C9 0.0274(13) 0.0245(14) 0.0289(13) 0.0039(10) -0.0013(10) 0.0042(11)
C10 0.0247(14) 0.0405(16) 0.0397(16) 0.0057(13) -0.0057(12) -0.0026(13)
C11 0.0284(16) 0.0490(19) 0.0483(18) 0.0058(14) -0.0001(13) 0.0039(14)
C12 0.0444(19) 0.051(2) 0.0370(16) 0.0042(14) -0.0031(14) 0.0165(16)
C13 0.0434(19) 0.0282(15) 0.0515(19) 0.0008(13) -0.0078(15) -0.0003(14)
C14 0.0319(15) 0.0231(13) 0.0420(16) 0.0042(12) -0.0045(12) 0.0019(12)
C15 0.0305(17) 0.051(2) 0.052(2) 0.0017(16) -0.0058(14) -0.0078(15)
C16 0.062(2) 0.061(2) 0.072(3) -0.010(2) 0.004(2) 0.025(2)
C17 0.0360(19) 0.0307(15) 0.072(2) 0.0060(15) 0.0043(16) -0.0047(14)
C18 0.0370(14) 0.0235(12) 0.0298(14) -0.0025(12) -0.0008(12) 0.0099(11)
C19 0.0316(16) 0.0414(17) 0.0348(16) -0.0026(12) 0.0036(11) -0.0046(13)
C20 0.0300(16) 0.064(2) 0.0374(16) -0.0087(15) 0.0048(13) -0.0023(16)
C21 0.0403(17) 0.0528(19) 0.0370(17) -0.0119(15) -0.0038(14) 0.0137(15)
C22 0.0431(19) 0.0353(15) 0.0374(16) -0.0046(11) -0.0024(12) 0.0097(14)
C23 0.0392(17) 0.0358(16) 0.0270(13) -0.0036(11) -0.0027(12) 0.0035(14)
C24 0.0376(18) 0.053(2) 0.055(2) 0.0118(17) 0.0027(16) -0.0109(16)
C25 0.050(2) 0.069(2) 0.067(3) -0.0241(18) -0.0034(18) 0.0270(19)
C26 0.0405(18) 0.0343(17) 0.058(2) 0.0061(15) 0.0049(15) -0.0024(15)
P31 0.0270(4) 0.0347(4) 0.0308(3) 0.0062(3) -0.0020(3) 0.0044(3)
C32 0.0291(17) 0.0419(17) 0.0454(17) 0.0188(13) -0.0004(13) 0.0048(13)
C33 0.048(2) 0.0330(17) 0.068(2) 0.0132(16) 0.0025(17) 0.0050(15)
C34 0.054(2) 0.039(2) 0.109(4) 0.029(2) 0.007(2) 0.0017(18)
C35 0.056(3) 0.072(3) 0.093(3) 0.046(3) 0.016(2) -0.001(2)
C36 0.080(3) 0.125(4) 0.048(2) 0.030(3) 0.009(2) -0.014(3)
C37 0.055(2) 0.081(3) 0.0446(19) 0.0193(18) 0.0010(17) -0.015(2)
C38 0.0326(16) 0.0357(14) 0.0316(13) 0.0053(11) 0.0039(13) 0.0034(15)
C39 0.0410(18) 0.047(2) 0.0420(17) -0.0002(14) -0.0028(13) 0.0097(15)
C40 0.058(2) 0.0393(18) 0.0497(19) -0.0031(15) 0.0024(17) 0.0170(16)
C41 0.061(3) 0.0315(18) 0.088(3) -0.0120(18) 0.004(2) -0.0074(18)
C42 0.042(2) 0.054(2) 0.117(3) -0.018(2) -0.013(2) -0.010(2)
C43 0.0346(19) 0.0302(17) 0.089(3) 0.0030(17) -0.0067(18) 0.0000(14)
C44 0.0297(15) 0.0400(16) 0.0351(15) -0.0046(12) -0.0058(12) 0.0007(13)
C45 0.0364(17) 0.0319(15) 0.0463(18) -0.0040(13) -0.0097(14) 0.0038(14)
C46 0.054(2) 0.0364(18) 0.061(2) -0.0104(16) -0.0167(18) 0.0162(16)
C47 0.0345(19) 0.063(2) 0.067(2) -0.0313(19) -0.0184(17) 0.0200(17)
C48 0.039(2) 0.104(3) 0.048(2) -0.009(2) 0.0019(15) 0.015(2)
C49 0.043(2) 0.074(2) 0.0418(18) 0.0089(17) 0.0019(15) 0.0186(18)
P1 0.0304(7) 0.0376(7) 0.0417(7) -0.0138(5) 0.0019(5) -0.0040(5)
F1 0.087(2) 0.082(2) 0.0564(15) 0.0187(16) -0.0304(16) -0.002(2)
F2 0.0489(17) 0.0366(12) 0.0469(14) -0.0105(12) -0.0009(12) -0.0101(13)
F3 0.0456(16) 0.0576(17) 0.071(2) -0.0038(14) 0.0187(15) 0.0056(14)
F4 0.080(2) 0.087(3) 0.086(2) -0.055(2) 0.0113(18) -0.0348(19)
F5 0.0364(15) 0.096(3) 0.108(3) -0.033(2) 0.0001(16) 0.0071(17)
F6 0.083(3) 0.0401(14) 0.081(2) 0.0077(14) 0.021(2) -0.0090(18)

loop_
_atom_type_symbol
_atom_type_description
_atom_type_scat_dispersion_real
_atom_type_scat_dispersion_imag
_atom_type_scat_source
C C 0.0033 0.0016 'International Tables Vol C Tables 4.2.6.8 and 6.1.1.4'
H H 0.0000 0.0000 'International Tables Vol C Tables 4.2.6.8 and 6.1.1.4'
N N 0.0061 0.0033 'International Tables Vol C Tables 4.2.6.8 and 6.1.1.4'
F F 0.0171 0.0103 'International Tables Vol C Tables 4.2.6.8 and 6.1.1.4'
P P 0.1023 0.0942 'International Tables Vol C Tables 4.2.6.8 and 6.1.1.4'
S S 0.1246 0.1234 'International Tables Vol C Tables 4.2.6.8 and 6.1.1.4'
Au Au -2.0133 8.8022 'International Tables Vol C Tables 4.2.6.8 and 6.1.1.4'
Cl Cl 0.1484 0.1585 'International Tables Vol C Tables 4.2.6.8 and 6.1.1.4'
O O 0.0106 0.0060 'International Tables Vol C Tables 4.2.6.8 and 6.1.1.4'

loop_
_geom_angle_atom_site_label_1
_geom_angle_atom_site_label_2
_geom_angle_atom_site_label_3
_geom_angle
_geom_angle_site_symmetry_1
_geom_angle_site_symmetry_3
_geom_angle_publ_flag
P31 Au S1 178.94(3) . . ?
C2 S1 Au 102.03(9) . . ?
C4 C2 S3 118.7(2) . . ?
C4 C2 S1 113.0(2) . . ?
S3 C2 S1 128.26(15) . . ?
N5 C4 N8 107.4(2) . . ?
N5 C4 C2 126.6(2) . . ?
N8 C4 C2 126.0(2) . . ?
C4 N5 C6 109.2(2) . . ?
C4 N5 C9 127.2(2) . . ?
C6 N5 C9 123.3(2) . . ?
C7 C6 N5 107.0(3) . . ?
C6 C7 N8 107.2(3) . . ?
C4 N8 C7 109.2(2) . . ?
C4 N8 C18 128.1(2) . . ?
C7 N8 C18 122.7(2) . . ?
C10 C9 C14 123.6(3) . . ?
C10 C9 N5 118.6(2) . . ?
C14 C9 N5 117.6(2) . . ?
C11 C10 C9 117.3(3) . . ?
C11 C10 C15 121.0(3) . . ?
C9 C10 C15 121.7(3) . . ?
C10 C11 C12 122.6(3) . . ?
C11 C12 C13 117.9(3) . . ?
C11 C12 C16 121.8(3) . . ?
C13 C12 C16 120.3(3) . . ?
C12 C13 C14 123.0(3) . . ?
C13 C14 C9 115.6(3) . . ?
C13 C14 C17 122.0(3) . . ?
C9 C14 C17 122.4(3) . . ?
C19 C18 C23 124.3(3) . . ?
C19 C18 N8 118.1(2) . . ?
C23 C18 N8 117.5(2) . . ?
C18 C19 C20 116.2(3) . . ?
C18 C19 C24 121.8(3) . . ?
C20 C19 C24 122.0(3) . . ?
C21 C20 C19 122.1(3) . . ?
C20 C21 C22 119.3(3) . . ?
C20 C21 C25 121.0(3) . . ?
C22 C21 C25 119.7(3) . . ?
C21 C22 C23 121.8(3) . . ?
C22 C23 C18 116.3(3) . . ?
C22 C23 C26 120.7(3) . . ?
C18 C23 C26 122.9(3) . . ?
C32 P31 C44 106.45(13) . . ?
C32 P31 C38 106.89(14) . . ?
C44 P31 C38 105.95(14) . . ?
C32 P31 Au 112.85(10) . . ?
C44 P31 Au 111.77(9) . . ?
C38 P31 Au 112.45(9) . . ?
C37 C32 C33 119.6(3) . . ?
C37 C32 P31 121.8(3) . . ?
C33 C32 P31 118.7(3) . . ?
C34 C33 C32 119.5(4) . . ?
C35 C34 C33 121.4(4) . . ?
C34 C35 C36 120.1(4) . . ?
C35 C36 C37 121.3(4) . . ?
C32 C37 C36 118.2(4) . . ?
C43 C38 C39 119.2(3) . . ?
C43 C38 P31 121.5(2) . . ?
C39 C38 P31 119.4(2) . . ?
C40 C39 C38 120.9(3) . . ?
C41 C40 C39 120.3(3) . . ?
C40 C41 C42 119.9(3) . . ?
C41 C42 C43 120.3(3) . . ?
C38 C43 C42 119.4(3) . . ?
C45 C44 C49 118.6(3) . . ?
C45 C44 P31 123.7(2) . . ?
C49 C44 P31 117.6(2) . . ?
C44 C45 C46 120.7(3) . . ?
C47 C46 C45 120.1(3) . . ?
C46 C47 C48 120.0(3) . . ?
C47 C48 C49 120.2(4) . . ?
C44 C49 C48 120.3(3) . . ?
F4 P1 F6 92.3(2) . . ?
F4 P1 F5 91.57(19) . . ?
F6 P1 F5 90.5(2) . . ?
F4 P1 F3 92.3(2) . . ?
F6 P1 F3 90.3(2) . . ?
F5 P1 F3 176.0(2) . . ?
F4 P1 F1 89.0(2) . . ?
F6 P1 F1 178.6(2) . . ?
F5 P1 F1 90.0(2) . . ?
F3 P1 F1 89.1(2) . . ?
F4 P1 F2 177.7(2) . . ?
F6 P1 F2 89.85(18) . . ?
F5 P1 F2 87.78(16) . . ?
F3 P1 F2 88.28(19) . . ?
F1 P1 F2 88.84(18) . . ?
F1' P1' F3' 90.7(8) . . ?
F1' P1' F4' 90.3(7) . . ?
F3' P1' F4' 91.1(8) . . ?
F1' P1' F2' 91.2(7) . . ?
F3' P1' F2' 90.7(8) . . ?
F4' P1' F2' 177.6(9) . . ?
F1' P1' F5' 90.9(7) . . ?
F3' P1' F5' 178.2(9) . . ?
F4' P1' F5' 89.6(7) . . ?
F2' P1' F5' 88.5(7) . . ?
F1' P1' F6' 178.5(9) . . ?
F3' P1' F6' 89.4(8) . . ?
F4' P1' F6' 88.1(7) . . ?
F2' P1' F6' 90.4(7) . . ?
F5' P1' F6' 88.9(7) . . ?
Cl2 C50 Cl1 114.1(8) . . ?
Cl1' C50' Cl2' 103.9(7) . . ?
C63 O60 C61 143.3(13) . . ?
O60 C61 C62 121.8(11) . . ?
O60 C63 C64 104.4(12) . . ?

loop_
_geom_bond_atom_site_label_1
_geom_bond_atom_site_label_2
_geom_bond_distance
_geom_bond_site_symmetry_2
_geom_bond_publ_flag
Au P31 2.2622(7) . ?
Au S1 2.3223(7) . ?
S1 C2 1.708(3) . ?
C2 C4 1.487(4) . ?
C2 S3 1.640(3) . ?
C4 N5 1.334(3) . ?
C4 N8 1.337(3) . ?
N5 C6 1.374(3) . ?
N5 C9 1.448(3) . ?
C6 C7 1.347(4) . ?
C7 N8 1.370(3) . ?
N8 C18 1.469(3) . ?
C9 C10 1.390(4) . ?
C9 C14 1.405(4) . ?
C10 C11 1.377(4) . ?
C10 C15 1.504(4) . ?
C11 C12 1.388(5) . ?
C12 C13 1.388(5) . ?
C12 C16 1.519(5) . ?
C13 C14 1.397(4) . ?
C14 C17 1.482(4) . ?
C18 C19 1.377(4) . ?
C18 C23 1.393(4) . ?
C19 C20 1.399(4) . ?
C19 C24 1.492(4) . ?
C20 C21 1.365(5) . ?
C21 C22 1.383(4) . ?
C21 C25 1.520(4) . ?
C22 C23 1.387(4) . ?
C23 C26 1.513(4) . ?
P31 C32 1.804(3) . ?
P31 C44 1.806(3) . ?
P31 C38 1.810(3) . ?
C32 C37 1.383(5) . ?
C32 C33 1.396(5) . ?
C33 C34 1.381(5) . ?
C34 C35 1.347(6) . ?
C35 C36 1.349(7) . ?
C36 C37 1.415(5) . ?
C38 C43 1.378(5) . ?
C38 C39 1.390(4) . ?
C39 C40 1.372(5) . ?
C40 C41 1.359(5) . ?
C41 C42 1.383(5) . ?
C42 C43 1.395(5) . ?
C44 C45 1.376(4) . ?
C44 C49 1.385(4) . ?
C45 C46 1.388(5) . ?
C46 C47 1.362(5) . ?
C47 C48 1.369(5) . ?
C48 C49 1.388(5) . ?
P1 F4 1.566(3) . ?
P1 F6 1.587(4) . ?
P1 F5 1.588(3) . ?
P1 F3 1.591(3) . ?
P1 F1 1.602(3) . ?
P1 F2 1.612(3) . ?
P1' F1' 1.562(11) . ?
P1' F3' 1.586(11) . ?
P1' F4' 1.587(11) . ?
P1' F2' 1.590(11) . ?
P1' F5' 1.592(11) . ?
P1' F6' 1.598(11) . ?
C50 Cl2 1.688(9) . ?
C50 Cl1 1.694(9) . ?
C50' Cl1' 1.719(10) . ?
C50' Cl2' 1.726(10) . ?
O60 C63 1.330(9) . ?
O60 C61 1.330(8) . ?
C61 C62 1.512(9) . ?
C63 C64 1.551(10) . ?
